data_7241028
loop_
_publ_author_name
'Ling, Irene'
'Sobolev, Alexandre N.'
'Loh, Sze Le'
'Turner, Gemma F.'
'Moggach, Stephen A.'

_publ_section_title
;
 Structural investigation of bromide complexation with bipodal, tripodal
 and tetrapodal cationic molecules
;
_journal_name_full CrystEngComm
_journal_paper_doi 10.1039/D0CE00747A
_journal_year 2020
_chemical_formula_moiety 'C20 H34 N2, 2(Br), 2(H2 O)'
_chemical_formula_sum 'C20 H38 Br2 N2 O2'
_chemical_formula_weight 498.34
_space_group_crystal_system triclinic
_space_group_IT_number 2
_space_group_name_Hall '-P 1'
_space_group_name_H-M_alt 'P -1'
_atom_sites_solution_hydrogens mixed
_audit_creation_method SHELXL-2018/3
_audit_update_record
;
2020-02-17 deposited with the CCDC.	2020-07-31 downloaded from the CCDC.
;
_cell_angle_alpha 93.527(4)
_cell_angle_beta 96.309(4)
_cell_angle_gamma 101.198(4)
_cell_formula_units_Z 2
_cell_length_a 6.6197(3)
_cell_length_b 12.7852(6)
_cell_length_c 13.6584(6)
_cell_measurement_reflns_used 9079
_cell_measurement_temperature 100(2)
_cell_measurement_theta_max 32.495
_cell_measurement_theta_min 2.336
_cell_volume 1123.02(9)
_computing_cell_refinement 'CrysAlisPro 1.171.39.46 (Rigaku OD, 2018)'
_computing_data_collection 'CrysAlisPro 1.171.39.46 (Rigaku OD, 2018)'
_computing_data_reduction 'CrysAlisPro 1.171.39.46 (Rigaku OD, 2018)'
_computing_molecular_graphics 'X-Seed v. 4.0 (Barbour, 2001)'
_computing_publication_material 'SHELXL-2018/3 (Sheldrick, 2015)'
_computing_structure_refinement 'SHELXL-2018/3 (Sheldrick, 2015)'
_computing_structure_solution 'SHELXT-2015/1 (Sheldrick, 2015)'
_diffrn_ambient_temperature 100(2)
_diffrn_detector 'CCD plate'
_diffrn_detector_area_resol_mean 16.0009
_diffrn_detector_type Sapphire3
_diffrn_measured_fraction_theta_full 0.999
_diffrn_measured_fraction_theta_max 0.914
_diffrn_measurement_device 'four-circle diffractometer'
_diffrn_measurement_device_type 'Oxford Diffraction Xcalibur-S'
_diffrn_measurement_method '\w scans'
_diffrn_orient_matrix_type 'CrysAlisPro convention (1999,Acta A55,543-557)'
_diffrn_orient_matrix_UB_11 -0.0290217
_diffrn_orient_matrix_UB_12 -0.0562404
_diffrn_orient_matrix_UB_13 -0.0109525
_diffrn_orient_matrix_UB_21 0.0988078
_diffrn_orient_matrix_UB_22 -0.0007034
_diffrn_orient_matrix_UB_23 -0.0152269
_diffrn_orient_matrix_UB_31 0.0389037
_diffrn_orient_matrix_UB_32 -0.0076322
_diffrn_orient_matrix_UB_33 0.0489681
_diffrn_radiation_monochromator graphite
_diffrn_radiation_source 'fine-focus sealed tube'
_diffrn_radiation_type MoK\a
_diffrn_radiation_wavelength 0.71073
_diffrn_reflns_av_R_equivalents 0.0493
_diffrn_reflns_av_unetI/netI 0.0582
_diffrn_reflns_Laue_measured_fraction_full 0.999
_diffrn_reflns_Laue_measured_fraction_max 0.914
_diffrn_reflns_limit_h_max 9
_diffrn_reflns_limit_h_min -9
_diffrn_reflns_limit_k_max 19
_diffrn_reflns_limit_k_min -19
_diffrn_reflns_limit_l_max 20
_diffrn_reflns_limit_l_min -19
_diffrn_reflns_number 25169
_diffrn_reflns_point_group_measured_fraction_full 0.999
_diffrn_reflns_point_group_measured_fraction_max 0.914
_diffrn_reflns_theta_full 25.242
_diffrn_reflns_theta_max 32.809
_diffrn_reflns_theta_min 3.162
_exptl_absorpt_coefficient_mu 3.626
_exptl_absorpt_correction_T_max 1.0
_exptl_absorpt_correction_T_min 0.8753
_exptl_absorpt_correction_type multi-scan
_exptl_absorpt_process_details
;
CrysAlisPro 1.171.39.46 (Rigaku Oxford Diffraction, 2018)
Empirical absorption correction using spherical harmonics,
 implemented in SCALE3 ABSPACK scaling algorithm.
;
_exptl_crystal_colour colorless
_exptl_crystal_density_diffrn 1.474
_exptl_crystal_description block
_exptl_crystal_F_000 516
_exptl_crystal_size_max 0.290
_exptl_crystal_size_mid 0.182
_exptl_crystal_size_min 0.160
_refine_diff_density_max 1.007
_refine_diff_density_min -0.732
_refine_diff_density_rms 0.117
_refine_ls_extinction_method none
_refine_ls_goodness_of_fit_ref 1.000
_refine_ls_hydrogen_treatment constr
_refine_ls_matrix_type full
_refine_ls_number_parameters 241
_refine_ls_number_reflns 7631
_refine_ls_number_restraints 0
_refine_ls_restrained_S_all 1.000
_refine_ls_R_factor_all 0.0641
_refine_ls_R_factor_gt 0.0404
_refine_ls_shift/su_max 0.002
_refine_ls_shift/su_mean 0.000
_refine_ls_structure_factor_coef Fsqd
_refine_ls_weighting_details 'w=1/[\s^2^(Fo^2^)+(0.0350P)^2^+0.9800P] where P=(Fo^2^+2Fc^2^)/3'
_refine_ls_weighting_scheme calc
_refine_ls_wR_factor_gt 0.0817
_refine_ls_wR_factor_ref 0.0944
_reflns_Friedel_coverage 0.000
_reflns_number_gt 5796
_reflns_number_total 7631
_reflns_threshold_expression 'I > 2\s(I)'
_cod_data_source_file d0ce00747a2.cif
_cod_data_source_block PME181031
_cod_database_code 7241028
_shelx_shelxl_version_number 2018/3
_shelx_space_group_comment
;
The symmetry employed for this shelxl refinement is uniquely defined
by the following loop, which should always be used as a source of
symmetry information in preference to the above space-group names.
They are only intended as comments.
;
_shelx_estimated_absorpt_t_min 0.419
_shelx_estimated_absorpt_t_max 0.595

loop_
_space_group_symop_operation_xyz
'x, y, z'
'-x, -y, -z'

loop_
_atom_site_label
_atom_site_type_symbol
_atom_site_fract_x
_atom_site_fract_y
_atom_site_fract_z
_atom_site_U_iso_or_equiv
_atom_site_adp_type
_atom_site_occupancy
_atom_site_site_symmetry_order
_atom_site_calc_flag
_atom_site_refinement_flags_posn
_atom_site_refinement_flags_adp
_atom_site_refinement_flags_occupancy
_atom_site_disorder_assembly
_atom_site_disorder_group
Br1 Br 0.59766(4) 0.75487(2) 0.12176(2) 0.02437(7) Uani 1 1 d . . . . .
Br2 Br 0.71123(3) 0.79651(2) 0.60640(2) 0.01592(6) Uani 1 1 d . . . . .
C1 C 0.8665(4) 0.40507(18) 0.31499(16) 0.0130(4) Uani 1 1 d . . . . .
C2 C 0.7462(4) 0.46478(18) 0.36433(17) 0.0140(4) Uani 1 1 d . . . . .
H2 H 0.603419 0.435876 0.366586 0.017 Uiso 1 1 calc R U . . .
C3 C 0.8338(4) 0.56558(19) 0.40980(17) 0.0150(4) Uani 1 1 d . . . . .
H3 H 0.750018 0.605655 0.442231 0.018 Uiso 1 1 calc R U . . .
C4 C 1.0449(3) 0.60929(18) 0.40856(16) 0.0129(4) Uani 1 1 d . . . . .
C5 C 1.1642(3) 0.54984(18) 0.35953(17) 0.0140(4) Uani 1 1 d . . . . .
H5 H 1.307130 0.578558 0.357663 0.017 Uiso 1 1 calc R U . . .
C6 C 1.0763(4) 0.44893(19) 0.31331(16) 0.0143(4) Uani 1 1 d . . . . .
H6 H 1.159868 0.409327 0.280182 0.017 Uiso 1 1 calc R U . . .
C10 C 0.7748(3) 0.29207(18) 0.27326(16) 0.0130(4) Uani 1 1 d . . . . .
H10A H 0.665045 0.261334 0.313092 0.016 Uiso 1 1 calc R U . . .
H10B H 0.884348 0.249287 0.280417 0.016 Uiso 1 1 calc R U . . .
N11 N 0.6816(3) 0.28071(15) 0.16470(14) 0.0122(4) Uani 1 1 d . . . . .
C12 C 0.5526(4) 0.16875(19) 0.13845(18) 0.0171(5) Uani 1 1 d . . . . .
H12A H 0.453452 0.152667 0.187352 0.020 Uiso 1 1 calc R U . . .
H12B H 0.471187 0.166091 0.072731 0.020 Uiso 1 1 calc R U . . .
C13 C 0.6836(4) 0.08388(19) 0.13643(18) 0.0198(5) Uani 1 1 d . . . . .
H13A H 0.592933 0.012913 0.116453 0.024 Uiso 1 1 calc R U . . .
H13B H 0.755877 0.081607 0.203459 0.024 Uiso 1 1 calc R U . . .
C14 C 0.8431(4) 0.1079(2) 0.06410(19) 0.0215(5) Uani 1 1 d . . . . .
H14A H 0.770980 0.104515 -0.003829 0.026 Uiso 1 1 calc R U . . .
H14B H 0.931159 0.053548 0.065587 0.026 Uiso 1 1 calc R U . . .
C15 C 0.9786(4) 0.2191(2) 0.09187(18) 0.0181(5) Uani 1 1 d . . . . .
H15A H 1.060481 0.220201 0.157234 0.022 Uiso 1 1 calc R U . . .
H15B H 1.076940 0.235480 0.042629 0.022 Uiso 1 1 calc R U . . .
C16 C 0.8471(4) 0.30380(19) 0.09561(17) 0.0147(4) Uani 1 1 d . . . . .
H16A H 0.778994 0.308408 0.028191 0.018 Uiso 1 1 calc R U . . .
H16B H 0.938411 0.374113 0.117681 0.018 Uiso 1 1 calc R U . . .
C17 C 0.5387(4) 0.3579(2) 0.14879(18) 0.0181(5) Uani 1 1 d . . . . .
H17A H 0.617492 0.431258 0.165142 0.027 Uiso 1 1 calc R U . . .
H17B H 0.477088 0.349412 0.079455 0.027 Uiso 1 1 calc R U . . .
H17C H 0.428453 0.343298 0.191409 0.027 Uiso 1 1 calc R U . . .
C40 C 1.1395(4) 0.71272(18) 0.46930(16) 0.0135(4) Uani 1 1 d . . . . .
H40A H 1.278930 0.707065 0.500323 0.016 Uiso 1 1 calc R U . . .
H40B H 1.054034 0.720744 0.523316 0.016 Uiso 1 1 calc R U . . .
N41 N 1.1622(3) 0.81450(15) 0.41524(13) 0.0117(3) Uani 1 1 d . . . . .
C42 C 0.9564(3) 0.82282(19) 0.35915(17) 0.0146(4) Uani 1 1 d . . . . .
H42A H 0.853846 0.825250 0.406402 0.018 Uiso 1 1 calc R U . . .
H42B H 0.904998 0.758266 0.312597 0.018 Uiso 1 1 calc R U . . .
C43 C 0.9741(4) 0.92168(19) 0.30187(18) 0.0171(5) Uani 1 1 d . . . . .
H43A H 1.012034 0.986615 0.348712 0.020 Uiso 1 1 calc R U . . .
H43B H 0.838091 0.922260 0.263851 0.020 Uiso 1 1 calc R U . . .
C44 C 1.1382(4) 0.9234(2) 0.23094(18) 0.0210(5) Uani 1 1 d . . . . .
H44A H 1.091877 0.863310 0.179099 0.025 Uiso 1 1 calc R U . . .
H44B H 1.154788 0.991038 0.198223 0.025 Uiso 1 1 calc R U . . .
C45 C 1.3459(4) 0.9141(2) 0.28615(18) 0.0188(5) Uani 1 1 d . . . . .
H45A H 1.446308 0.909267 0.238228 0.023 Uiso 1 1 calc R U . . .
H45B H 1.401064 0.979027 0.331805 0.023 Uiso 1 1 calc R U . . .
C46 C 1.3236(4) 0.8158(2) 0.34465(18) 0.0170(5) Uani 1 1 d . . . . .
H46A H 1.284107 0.750682 0.298111 0.020 Uiso 1 1 calc R U . . .
H46B H 1.459115 0.814374 0.382620 0.020 Uiso 1 1 calc R U . . .
C47 C 1.2322(4) 0.90513(19) 0.49488(17) 0.0166(4) Uani 1 1 d . . . . .
H47A H 1.365431 0.898677 0.530494 0.025 Uiso 1 1 calc R U . . .
H47B H 1.248196 0.973459 0.464849 0.025 Uiso 1 1 calc R U . . .
H47C H 1.128459 0.902241 0.541139 0.025 Uiso 1 1 calc R U . . .
O01W O 0.8768(3) 0.57364(18) 0.08597(17) 0.0340(5) Uani 1 1 d G . . . .
H01A H 0.816996 0.623996 0.102330 0.051 Uiso 1 1 d G U . . .
H01B H 0.828007 0.549075 0.027075 0.051 Uiso 1 1 d G U . . .
O02W O 0.2624(3) 0.52293(17) 0.10512(17) 0.0305(5) Uani 1 1 d G . . . .
H02A H 0.362502 0.576393 0.118872 0.046 Uiso 1 1 d G U . . .
H02B H 0.149345 0.545423 0.101328 0.046 Uiso 1 1 d G U . . .

loop_
_atom_site_aniso_label
_atom_site_aniso_U_11
_atom_site_aniso_U_22
_atom_site_aniso_U_33
_atom_site_aniso_U_23
_atom_site_aniso_U_13
_atom_site_aniso_U_12
Br1 0.02354(13) 0.02644(14) 0.02158(13) -0.00855(10) -0.00429(9) 0.00853(11)
Br2 0.01414(11) 0.01574(11) 0.01863(12) 0.00203(9) 0.00435(8) 0.00337(8)
C1 0.0162(10) 0.0109(10) 0.0116(10) 0.0016(8) 0.0018(8) 0.0016(8)
C2 0.0132(10) 0.0138(10) 0.0152(10) 0.0010(8) 0.0043(8) 0.0021(8)
C3 0.0169(11) 0.0159(11) 0.0129(10) 0.0020(8) 0.0038(8) 0.0035(9)
C4 0.0145(10) 0.0128(10) 0.0108(10) 0.0023(8) 0.0001(8) 0.0014(8)
C5 0.0101(10) 0.0141(10) 0.0179(11) 0.0001(9) 0.0017(8) 0.0029(8)
C6 0.0148(10) 0.0161(11) 0.0135(10) 0.0018(8) 0.0028(8) 0.0060(9)
C10 0.0156(10) 0.0122(10) 0.0104(10) 0.0018(8) 0.0007(8) 0.0018(8)
N11 0.0124(9) 0.0108(8) 0.0130(9) 0.0012(7) 0.0011(7) 0.0017(7)
C12 0.0156(11) 0.0135(11) 0.0194(11) -0.0022(9) 0.0025(8) -0.0027(9)
C13 0.0293(13) 0.0112(10) 0.0176(11) 0.0000(9) 0.0026(9) 0.0015(10)
C14 0.0306(14) 0.0182(12) 0.0183(12) -0.0022(10) 0.0049(10) 0.0111(11)
C15 0.0140(11) 0.0236(12) 0.0179(11) 0.0007(10) 0.0047(8) 0.0056(9)
C16 0.0149(10) 0.0162(11) 0.0132(10) 0.0031(8) 0.0031(8) 0.0026(9)
C17 0.0161(11) 0.0185(12) 0.0200(12) -0.0030(9) -0.0009(9) 0.0076(9)
C40 0.0160(10) 0.0111(10) 0.0126(10) 0.0015(8) -0.0005(8) 0.0017(8)
N41 0.0129(9) 0.0111(8) 0.0109(8) 0.0006(7) 0.0017(6) 0.0018(7)
C42 0.0107(10) 0.0163(11) 0.0165(11) 0.0005(9) -0.0004(8) 0.0029(8)
C43 0.0187(11) 0.0140(11) 0.0176(11) 0.0023(9) -0.0013(8) 0.0027(9)
C44 0.0284(13) 0.0190(12) 0.0157(11) 0.0055(9) 0.0038(9) 0.0035(10)
C45 0.0210(12) 0.0161(11) 0.0201(12) 0.0026(9) 0.0088(9) 0.0021(9)
C46 0.0153(11) 0.0176(11) 0.0200(11) 0.0020(9) 0.0089(9) 0.0045(9)
C47 0.0171(11) 0.0148(11) 0.0162(11) -0.0037(9) 0.0000(8) 0.0015(9)
O01W 0.0329(12) 0.0297(12) 0.0446(13) 0.0056(10) 0.0101(10) 0.0150(10)
O02W 0.0265(10) 0.0265(10) 0.0418(12) 0.0105(10) 0.0088(9) 0.0085(9)

loop_
_atom_type_symbol
_atom_type_description
_atom_type_scat_dispersion_real
_atom_type_scat_dispersion_imag
_atom_type_scat_source
C C 0.0033 0.0016 'International Tables Vol C Tables 4.2.6.8 and 6.1.1.4'
H H 0.0000 0.0000 'International Tables Vol C Tables 4.2.6.8 and 6.1.1.4'
N N 0.0061 0.0033 'International Tables Vol C Tables 4.2.6.8 and 6.1.1.4'
O O 0.0106 0.0060 'International Tables Vol C Tables 4.2.6.8 and 6.1.1.4'
Br Br -0.2901 2.4595 'International Tables Vol C Tables 4.2.6.8 and 6.1.1.4'

loop_
_geom_angle_atom_site_label_1
_geom_angle_atom_site_label_2
_geom_angle_atom_site_label_3
_geom_angle
_geom_angle_site_symmetry_1
_geom_angle_site_symmetry_3
_geom_angle_publ_flag
C6 C1 C2 118.7(2) . . ?
C6 C1 C10 121.0(2) . . ?
C2 C1 C10 120.0(2) . . ?
C3 C2 C1 120.4(2) . . ?
C3 C2 H2 119.8 . . ?
C1 C2 H2 119.8 . . ?
C2 C3 C4 120.8(2) . . ?
C2 C3 H3 119.6 . . ?
C4 C3 H3 119.6 . . ?
C5 C4 C3 118.7(2) . . ?
C5 C4 C40 122.0(2) . . ?
C3 C4 C40 118.9(2) . . ?
C6 C5 C4 120.7(2) . . ?
C6 C5 H5 119.7 . . ?
C4 C5 H5 119.7 . . ?
C5 C6 C1 120.7(2) . . ?
C5 C6 H6 119.6 . . ?
C1 C6 H6 119.6 . . ?
C1 C10 N11 114.81(18) . . ?
C1 C10 H10A 108.6 . . ?
N11 C10 H10A 108.6 . . ?
C1 C10 H10B 108.6 . . ?
N11 C10 H10B 108.6 . . ?
H10A C10 H10B 107.5 . . ?
C17 N11 C12 107.37(18) . . ?
C17 N11 C16 107.99(17) . . ?
C12 N11 C16 109.98(17) . . ?
C17 N11 C10 109.64(17) . . ?
C12 N11 C10 109.47(17) . . ?
C16 N11 C10 112.25(17) . . ?
C13 C12 N11 112.73(19) . . ?
C13 C12 H12A 109.0 . . ?
N11 C12 H12A 109.0 . . ?
C13 C12 H12B 109.0 . . ?
N11 C12 H12B 109.0 . . ?
H12A C12 H12B 107.8 . . ?
C12 C13 C14 110.6(2) . . ?
C12 C13 H13A 109.5 . . ?
C14 C13 H13A 109.5 . . ?
C12 C13 H13B 109.5 . . ?
C14 C13 H13B 109.5 . . ?
H13A C13 H13B 108.1 . . ?
C13 C14 C15 110.01(19) . . ?
C13 C14 H14A 109.7 . . ?
C15 C14 H14A 109.7 . . ?
C13 C14 H14B 109.7 . . ?
C15 C14 H14B 109.7 . . ?
H14A C14 H14B 108.2 . . ?
C16 C15 C14 111.0(2) . . ?
C16 C15 H15A 109.4 . . ?
C14 C15 H15A 109.4 . . ?
C16 C15 H15B 109.4 . . ?
C14 C15 H15B 109.4 . . ?
H15A C15 H15B 108.0 . . ?
C15 C16 N11 112.88(18) . . ?
C15 C16 H16A 109.0 . . ?
N11 C16 H16A 109.0 . . ?
C15 C16 H16B 109.0 . . ?
N11 C16 H16B 109.0 . . ?
H16A C16 H16B 107.8 . . ?
N11 C17 H17A 109.5 . . ?
N11 C17 H17B 109.5 . . ?
H17A C17 H17B 109.5 . . ?
N11 C17 H17C 109.5 . . ?
H17A C17 H17C 109.5 . . ?
H17B C17 H17C 109.5 . . ?
C4 C40 N41 116.87(18) . . ?
C4 C40 H40A 108.1 . . ?
N41 C40 H40A 108.1 . . ?
C4 C40 H40B 108.1 . . ?
N41 C40 H40B 108.1 . . ?
H40A C40 H40B 107.3 . . ?
C47 N41 C42 110.41(17) . . ?
C47 N41 C46 110.21(18) . . ?
C42 N41 C46 109.89(17) . . ?
C47 N41 C40 105.36(17) . . ?
C42 N41 C40 110.50(17) . . ?
C46 N41 C40 110.39(17) . . ?
N41 C42 C43 112.06(19) . . ?
N41 C42 H42A 109.2 . . ?
C43 C42 H42A 109.2 . . ?
N41 C42 H42B 109.2 . . ?
C43 C42 H42B 109.2 . . ?
H42A C42 H42B 107.9 . . ?
C42 C43 C44 110.9(2) . . ?
C42 C43 H43A 109.5 . . ?
C44 C43 H43A 109.5 . . ?
C42 C43 H43B 109.5 . . ?
C44 C43 H43B 109.5 . . ?
H43A C43 H43B 108.1 . . ?
C45 C44 C43 110.8(2) . . ?
C45 C44 H44A 109.5 . . ?
C43 C44 H44A 109.5 . . ?
C45 C44 H44B 109.5 . . ?
C43 C44 H44B 109.5 . . ?
H44A C44 H44B 108.1 . . ?
C46 C45 C44 111.2(2) . . ?
C46 C45 H45A 109.4 . . ?
C44 C45 H45A 109.4 . . ?
C46 C45 H45B 109.4 . . ?
C44 C45 H45B 109.4 . . ?
H45A C45 H45B 108.0 . . ?
N41 C46 C45 112.30(19) . . ?
N41 C46 H46A 109.1 . . ?
C45 C46 H46A 109.1 . . ?
N41 C46 H46B 109.1 . . ?
C45 C46 H46B 109.1 . . ?
H46A C46 H46B 107.9 . . ?
N41 C47 H47A 109.5 . . ?
N41 C47 H47B 109.5 . . ?
H47A C47 H47B 109.5 . . ?
N41 C47 H47C 109.5 . . ?
H47A C47 H47C 109.5 . . ?
H47B C47 H47C 109.5 . . ?
H01A O01W H01B 108.4 . . ?
H02A O02W H02B 108.5 . . ?

loop_
_geom_bond_atom_site_label_1
_geom_bond_atom_site_label_2
_geom_bond_distance
_geom_bond_site_symmetry_2
_geom_bond_publ_flag
C1 C6 1.396(3) . ?
C1 C2 1.401(3) . ?
C1 C10 1.504(3) . ?
C2 C3 1.384(3) . ?
C2 H2 0.9500 . ?
C3 C4 1.403(3) . ?
C3 H3 0.9500 . ?
C4 C5 1.391(3) . ?
C4 C40 1.503(3) . ?
C5 C6 1.389(3) . ?
C5 H5 0.9500 . ?
C6 H6 0.9500 . ?
C10 N11 1.529(3) . ?
C10 H10A 0.9900 . ?
C10 H10B 0.9900 . ?
N11 C17 1.503(3) . ?
N11 C12 1.517(3) . ?
N11 C16 1.521(3) . ?
C12 C13 1.516(3) . ?
C12 H12A 0.9900 . ?
C12 H12B 0.9900 . ?
C13 C14 1.525(3) . ?
C13 H13A 0.9900 . ?
C13 H13B 0.9900 . ?
C14 C15 1.528(4) . ?
C14 H14A 0.9900 . ?
C14 H14B 0.9900 . ?
C15 C16 1.517(3) . ?
C15 H15A 0.9900 . ?
C15 H15B 0.9900 . ?
C16 H16A 0.9900 . ?
C16 H16B 0.9900 . ?
C17 H17A 0.9800 . ?
C17 H17B 0.9800 . ?
C17 H17C 0.9800 . ?
C40 N41 1.526(3) . ?
C40 H40A 0.9900 . ?
C40 H40B 0.9900 . ?
N41 C47 1.505(3) . ?
N41 C42 1.514(3) . ?
N41 C46 1.514(3) . ?
C42 C43 1.519(3) . ?
C42 H42A 0.9900 . ?
C42 H42B 0.9900 . ?
C43 C44 1.531(3) . ?
C43 H43A 0.9900 . ?
C43 H43B 0.9900 . ?
C44 C45 1.523(4) . ?
C44 H44A 0.9900 . ?
C44 H44B 0.9900 . ?
C45 C46 1.522(3) . ?
C45 H45A 0.9900 . ?
C45 H45B 0.9900 . ?
C46 H46A 0.9900 . ?
C46 H46B 0.9900 . ?
C47 H47A 0.9800 . ?
C47 H47B 0.9800 . ?
C47 H47C 0.9800 . ?
O01W H01A 0.8499 . ?
O01W H01B 0.8500 . ?
O02W H02A 0.8499 . ?
O02W H02B 0.8500 . ?

loop_
_geom_hbond_atom_site_label_D
_geom_hbond_atom_site_label_H
_geom_hbond_atom_site_label_A
_geom_hbond_distance_DH
_geom_hbond_distance_HA
_geom_hbond_distance_DA
_geom_hbond_angle_DHA
_geom_hbond_site_symmetry_A
_geom_hbond_publ_flag
O01W H01A Br1 0.85 2.44 3.278(2) 169.1 . yes
O01W H01B O02W 0.85 1.95 2.796(3) 172.1 2_665 yes
O02W H02A Br1 0.85 2.50 3.320(2) 163.6 . yes
O02W H02B O01W 0.85 1.90 2.742(3) 171.2 1_455 yes

loop_
_geom_torsion_atom_site_label_1
_geom_torsion_atom_site_label_2
_geom_torsion_atom_site_label_3
_geom_torsion_atom_site_label_4
_geom_torsion
_geom_torsion_site_symmetry_1
_geom_torsion_site_symmetry_2
_geom_torsion_site_symmetry_3
_geom_torsion_site_symmetry_4
_geom_torsion_publ_flag
C6 C1 C2 C3 0.5(3) . . . . ?
C10 C1 C2 C3 174.8(2) . . . . ?
C1 C2 C3 C4 -0.9(3) . . . . ?
C2 C3 C4 C5 0.8(3) . . . . ?
C2 C3 C4 C40 -172.5(2) . . . . ?
C3 C4 C5 C6 -0.4(3) . . . . ?
C40 C4 C5 C6 172.7(2) . . . . ?
C4 C5 C6 C1 0.0(3) . . . . ?
C2 C1 C6 C5 -0.1(3) . . . . ?
C10 C1 C6 C5 -174.4(2) . . . . ?
C6 C1 C10 N11 -92.1(3) . . . . ?
C2 C1 C10 N11 93.7(2) . . . . ?
C1 C10 N11 C17 -49.6(2) . . . . ?
C1 C10 N11 C12 -167.13(19) . . . . ?
C1 C10 N11 C16 70.4(2) . . . . ?
C17 N11 C12 C13 171.36(19) . . . . ?
C16 N11 C12 C13 54.1(2) . . . . ?
C10 N11 C12 C13 -69.7(2) . . . . ?
N11 C12 C13 C14 -57.0(3) . . . . ?
C12 C13 C14 C15 57.0(3) . . . . ?
C13 C14 C15 C16 -56.3(3) . . . . ?
C14 C15 C16 N11 55.3(3) . . . . ?
C17 N11 C16 C15 -170.09(19) . . . . ?
C12 N11 C16 C15 -53.2(2) . . . . ?
C10 N11 C16 C15 68.9(2) . . . . ?
C5 C4 C40 N41 88.2(3) . . . . ?
C3 C4 C40 N41 -98.7(2) . . . . ?
C4 C40 N41 C47 172.51(19) . . . . ?
C4 C40 N41 C42 53.2(2) . . . . ?
C4 C40 N41 C46 -68.5(2) . . . . ?
C47 N41 C42 C43 65.5(2) . . . . ?
C46 N41 C42 C43 -56.3(2) . . . . ?
C40 N41 C42 C43 -178.35(18) . . . . ?
N41 C42 C43 C44 56.5(3) . . . . ?
C42 C43 C44 C45 -54.8(3) . . . . ?
C43 C44 C45 C46 54.4(3) . . . . ?
C47 N41 C46 C45 -66.1(2) . . . . ?
C42 N41 C46 C45 55.8(2) . . . . ?
C40 N41 C46 C45 177.89(19) . . . . ?
C44 C45 C46 N41 -55.6(3) . . . . ?
